data_4000306
_journal_name_full 'Chemistry of Materials'
_journal_paper_doi 10.1021/cm020987z
_journal_year 2003
_chemical_formula_moiety '[Zn2(4,4'-biPy)(DBM)4]*2/3(Fluorobenzene)'
_chemical_formula_sum 'C74 H55.33 F0.67 N2 O8 Zn2'
_chemical_formula_weight 1243.94
_chemical_name_common Tetrakis(Dibenzoylmethanato)-(mu!2$-4,4'-bipyr
_chemical_name_systematic
;
 Tetrakis(1,3-Diphenyl-1,3-propanediono)-(mu!2$-4,4'-bipyridyl)-di-zinc(II), cla
;
_space_group_IT_number 2
_symmetry_cell_setting triclinic
_symmetry_space_group_name_Hall '-P 1'
_symmetry_space_group_name_H-M 'P -1'
_atom_sites_solution_hydrogens geom
_atom_sites_solution_primary direct
_atom_sites_solution_secondary difmap
_cell_angle_alpha 80.45(1)
_cell_angle_beta 87.45(1)
_cell_angle_gamma 88.37(1)
_cell_formula_units_Z 3
_cell_length_a 12.242(2)
_cell_length_b 13.629(2)
_cell_length_c 27.183(3)
_cell_measurement_reflns_used 'all data'
_cell_measurement_temperature 173(2)
_cell_measurement_theta_max 29
_cell_measurement_theta_min 1.5
_cell_volume 4467(1)
_diffrn_ambient_temperature 173(2)
_diffrn_detector_area_resol_mean ?
_diffrn_measurement_device_type 'Smart CCD'
_diffrn_measurement_method ?
_diffrn_radiation_monochromator graphite
_diffrn_radiation_source 'fine-focus sealed tube'
_diffrn_radiation_type MoK\a
_diffrn_radiation_wavelength 0.71073
_diffrn_reflns_av_R_equivalents 0.0634
_diffrn_reflns_av_sigmaI/netI 0.0791
_diffrn_reflns_limit_h_max 16
_diffrn_reflns_limit_h_min -16
_diffrn_reflns_limit_k_max 18
_diffrn_reflns_limit_k_min -18
_diffrn_reflns_limit_l_max 36
_diffrn_reflns_limit_l_min -36
_diffrn_reflns_number 53254
_diffrn_reflns_theta_max 28.75
_diffrn_reflns_theta_min 1.52
_diffrn_standards_decay_% ?
_diffrn_standards_interval_count ?
_diffrn_standards_interval_time ?
_diffrn_standards_number ?
_exptl_absorpt_coefficient_mu 0.869
_exptl_absorpt_correction_T_max 0.8496
_exptl_absorpt_correction_T_min 0.6156
_exptl_absorpt_correction_type SADABS
_exptl_crystal_colour white
_exptl_crystal_density_diffrn 1.387
_exptl_crystal_density_meas ?
_exptl_crystal_density_method 'not measured'
_exptl_crystal_description block
_exptl_crystal_F_000 1930
_exptl_crystal_size_max 0.3
_exptl_crystal_size_mid 0.3
_exptl_crystal_size_min 0.1
_refine_ls_extinction_coef ?
_refine_ls_extinction_method none
_refine_ls_goodness_of_fit_ref 1.030
_refine_ls_hydrogen_treatment mixed
_refine_ls_matrix_type full
_refine_ls_number_parameters 1157
_refine_ls_number_reflns 22921
_refine_ls_number_restraints 66
_refine_ls_restrained_S_all 1.032
_refine_ls_R_factor_all 0.1222
_refine_ls_R_factor_gt 0.0680
_refine_ls_shift/su_max 0.001
_refine_ls_shift/su_mean 0.000
_refine_ls_structure_factor_coef Fsqd
_refine_ls_weighting_details 'w=1/[\s^2^(Fo^2^)+(0.0640P)^2^+2.7816P] where P=(Fo^2^+2Fc^2^)/3'
_refine_ls_weighting_scheme calc
_refine_ls_wR_factor_gt 0.1382
_refine_ls_wR_factor_ref 0.1547
_reflns_number_gt 14312
_reflns_number_total 22921
_reflns_threshold_expression >2sigma(I)
_cod_depositor_comments
;
The following automatic conversions were performed:
'_symmetry_cell_setting' value 'Triclinic' changed to 'triclinic'
according to '/home/saulius/struct/CIF-dictionaries/cif_core.dic'
dictionary named 'cif_core.dic' version 2.4.1 from 2010-06-29.

Automatic conversion script
Id: cif_fix_enum 1527 2010-12-29 10:47:43Z saulius 

The following automatic conversions were performed:

'_refine_ls_weighting_scheme' value 'calc
w=1/[\s^2^(Fo^2^)+(0.0640P)^2^+2.7816P] where P=(Fo^2^+2Fc^2^)/3' was
changed to 'calc'. New tag '_refine_ls_weighting_details' was
created. The value of the new tag was set to
'w=1/[\s^2^(Fo^2^)+(0.0640P)^2^+2.7816P] where P=(Fo^2^+2Fc^2^)/3'.

Automatic conversion script
Id: cif_fix_values 3143 2015-03-26 13:38:13Z robertas 
;
_cod_original_sg_symbol_H-M P-1
_cod_database_code 4000306

loop_
_symmetry_equiv_pos_as_xyz
'x, y, z'
'-x, -y, -z'

loop_
_atom_site_label
_atom_site_type_symbol
_atom_site_fract_x
_atom_site_fract_y
_atom_site_fract_z
_atom_site_U_iso_or_equiv
_atom_site_adp_type
_atom_site_occupancy
_atom_site_calc_flag
_atom_site_refinement_flags
_atom_site_disorder_assembly
_atom_site_disorder_group
ZnA Zn 0.39856(3) 0.20530(3) 0.003153(13) 0.02611(10) Uani 1 d . . .
O1A O 0.56047(19) 0.17811(17) 0.00095(9) 0.0302(5) Uani 1 d . . .
C1A C 0.6343(3) 0.2411(3) -0.01457(11) 0.0271(7) Uani 1 d . . .
C11A C 0.7486(3) 0.2068(3) -0.00214(11) 0.0293(7) Uani 1 d . . .
C12A C 0.7787(3) 0.1068(3) 0.00122(13) 0.0338(8) Uani 1 d . . .
H12A H 0.7277 0.0608 -0.0065 0.041 Uiso 1 calc R . .
C13A C 0.8825(3) 0.0738(3) 0.01570(15) 0.0450(10) Uani 1 d . . .
H13A H 0.9027 0.0055 0.0177 0.054 Uiso 1 calc R . .
C14A C 0.9565(3) 0.1404(4) 0.02725(16) 0.0527(12) Uani 1 d . . .
H14A H 1.0267 0.1175 0.0383 0.063 Uiso 1 calc R . .
C15A C 0.9286(4) 0.2392(4) 0.02274(16) 0.0536(12) Uani 1 d . . .
H15A H 0.9807 0.2851 0.0295 0.064 Uiso 1 calc R . .
C16A C 0.8257(3) 0.2728(3) 0.00851(14) 0.0387(9) Uani 1 d . . .
H16A H 0.8071 0.3415 0.0059 0.046 Uiso 1 calc R . .
C2A C 0.6176(3) 0.3373(3) -0.04028(12) 0.0295(7) Uani 1 d . . .
H2A H 0.6804 0.3741 -0.0529 0.035 Uiso 1 calc R . .
O3A O 0.4251(2) 0.34216(18) -0.03728(9) 0.0346(6) Uani 1 d . . .
C3A C 0.5145(3) 0.3840(2) -0.04893(11) 0.0270(7) Uani 1 d . . .
C31A C 0.5085(3) 0.4911(3) -0.07301(12) 0.0303(7) Uani 1 d . . .
C32A C 0.5931(3) 0.5388(3) -0.10145(14) 0.0385(9) Uani 1 d . . .
H32A H 0.6604 0.5041 -0.1057 0.046 Uiso 1 calc R . .
C33A C 0.5805(4) 0.6374(3) -0.12391(15) 0.0491(11) Uani 1 d . . .
H33A H 0.6391 0.6697 -0.1437 0.059 Uiso 1 calc R . .
C34A C 0.4844(4) 0.6887(3) -0.11769(15) 0.0519(12) Uani 1 d . . .
H34A H 0.4762 0.7563 -0.1329 0.062 Uiso 1 calc R . .
C35A C 0.4001(4) 0.6413(3) -0.08930(15) 0.0557(13) Uani 1 d . . .
H35A H 0.3335 0.6768 -0.0847 0.067 Uiso 1 calc R . .
C36A C 0.4104(4) 0.5429(3) -0.06737(13) 0.0418(9) Uani 1 d . . .
H36A H 0.3507 0.5106 -0.0485 0.050 Uiso 1 calc R . .
O4A O 0.2689(2) 0.27029(19) 0.03264(9) 0.0381(6) Uani 1 d . . .
C4A C 0.2210(3) 0.2472(3) 0.07491(12) 0.0315(8) Uani 1 d . . .
C41A C 0.1377(3) 0.3230(3) 0.08800(13) 0.0317(7) Uani 1 d . . .
C42A C 0.0676(3) 0.3077(3) 0.13003(13) 0.0391(9) Uani 1 d . . .
H42A H 0.0753 0.2486 0.1538 0.047 Uiso 1 calc R . .
C43A C -0.0130(3) 0.3768(3) 0.13776(14) 0.0422(9) Uani 1 d . . .
H43A H -0.0601 0.3649 0.1667 0.051 Uiso 1 calc R . .
C44A C -0.0255(3) 0.4625(3) 0.10399(15) 0.0445(10) Uani 1 d . . .
H44A H -0.0826 0.5091 0.1088 0.053 Uiso 1 calc R . .
C45A C 0.0456(4) 0.4802(3) 0.06294(17) 0.0517(11) Uani 1 d . . .
H45A H 0.0384 0.5402 0.0398 0.062 Uiso 1 calc R . .
C46A C 0.1269(3) 0.4119(3) 0.05502(15) 0.0440(10) Uani 1 d . . .
H46A H 0.1760 0.4257 0.0268 0.053 Uiso 1 calc R . .
C5A C 0.2401(3) 0.1584(3) 0.10766(13) 0.0322(8) Uani 1 d . . .
H5A H 0.1990 0.1483 0.1385 0.039 Uiso 1 calc R . .
O6A O 0.3793(2) 0.08754(18) 0.06026(8) 0.0327(5) Uani 1 d . . .
C6A C 0.3151(3) 0.0834(3) 0.09860(12) 0.0276(7) Uani 1 d . . .
C61A C 0.3219(3) -0.0098(2) 0.13615(12) 0.0264(7) Uani 1 d . . .
C62A C 0.3560(3) -0.0986(3) 0.11973(13) 0.0302(7) Uani 1 d . . .
H62A H 0.3742 -0.0980 0.0853 0.036 Uiso 1 calc R . .
C63A C 0.3635(3) -0.1873(3) 0.15316(14) 0.0368(8) Uani 1 d . . .
H63A H 0.3858 -0.2472 0.1417 0.044 Uiso 1 calc R . .
C64A C 0.3384(3) -0.1876(3) 0.20329(14) 0.0392(9) Uani 1 d . . .
H64A H 0.3442 -0.2479 0.2263 0.047 Uiso 1 calc R . .
C65A C 0.3049(3) -0.1011(3) 0.22017(13) 0.0345(8) Uani 1 d . . .
H65A H 0.2879 -0.1019 0.2547 0.041 Uiso 1 calc R . .
C66A C 0.2962(3) -0.0128(3) 0.18655(13) 0.0308(7) Uani 1 d . . .
H66A H 0.2723 0.0464 0.1983 0.037 Uiso 1 calc R . .
N7A N 0.3433(2) 0.1352(2) -0.05285(9) 0.0249(6) Uani 1 d . . .
C71A C 0.3994(3) 0.0566(3) -0.06449(12) 0.0292(7) Uani 1 d . . .
H71A H 0.4644 0.0363 -0.0474 0.035 Uiso 1 calc R . .
C72A C 0.3680(3) 0.0033(3) -0.10000(12) 0.0279(7) Uani 1 d . . .
H72A H 0.4106 -0.0524 -0.1072 0.033 Uiso 1 calc R . .
C73A C 0.2731(3) 0.0318(2) -0.12528(11) 0.0242(7) Uani 1 d . . .
C74A C 0.2169(3) 0.1159(2) -0.11476(12) 0.0282(7) Uani 1 d . . .
H74A H 0.1539 0.1396 -0.1326 0.034 Uiso 1 calc R . .
C75A C 0.2528(3) 0.1650(3) -0.07826(13) 0.0297(7) Uani 1 d . . .
H75A H 0.2124 0.2217 -0.0708 0.036 Uiso 1 calc R . .
ZnB Zn 0.08732(3) -0.23270(3) -0.274318(14) 0.02698(10) Uani 1 d . . .
O1B O 0.1811(2) -0.35289(17) -0.24424(8) 0.0299(5) Uani 1 d . . .
C1B C 0.2234(3) -0.4166(3) -0.26868(12) 0.0290(7) Uani 1 d . . .
C11B C 0.2667(3) -0.5110(3) -0.23916(12) 0.0288(7) Uani 1 d . . .
C12B C 0.2949(3) -0.5125(3) -0.19002(14) 0.0376(8) Uani 1 d . . .
H12B H 0.2846 -0.4541 -0.1754 0.045 Uiso 1 calc R . .
C13B C 0.3377(3) -0.5979(3) -0.16213(15) 0.0450(10) Uani 1 d . . .
H13B H 0.3565 -0.5981 -0.1286 0.054 Uiso 1 calc R . .
C14B C 0.3529(3) -0.6831(3) -0.18324(15) 0.0436(9) Uani 1 d . . .
H14B H 0.3848 -0.7411 -0.1646 0.052 Uiso 1 calc R . .
C15B C 0.3219(4) -0.6839(3) -0.23128(15) 0.0478(11) Uani 1 d . . .
H15B H 0.3286 -0.7436 -0.2450 0.057 Uiso 1 calc R . .
C16B C 0.2814(4) -0.5986(3) -0.25937(14) 0.0418(9) Uani 1 d . . .
H16B H 0.2631 -0.5991 -0.2929 0.050 Uiso 1 calc R . .
C2B C 0.2349(3) -0.4032(3) -0.32105(12) 0.0338(8) Uani 1 d . . .
H2B H 0.2677 -0.4563 -0.3355 0.041 Uiso 1 calc R . .
O3B O 0.1550(2) -0.24002(18) -0.34144(8) 0.0327(5) Uani 1 d . . .
C3B C 0.2018(3) -0.3179(3) -0.35376(12) 0.0308(7) Uani 1 d . . .
C31B C 0.2275(3) -0.3155(3) -0.40828(12) 0.0375(9) Uani 1 d . . .
C32B C 0.2266(4) -0.4009(4) -0.42988(15) 0.0507(11) Uani 1 d . . .
H32B H 0.2075 -0.4626 -0.4100 0.061 Uiso 1 calc R . .
C33B C 0.2533(4) -0.3968(4) -0.47978(16) 0.0670(15) Uani 1 d . . .
H33B H 0.2522 -0.4557 -0.4941 0.080 Uiso 1 calc R . .
C34B C 0.2810(6) -0.3101(5) -0.50862(17) 0.092(2) Uani 1 d . . .
H34B H 0.3002 -0.3084 -0.5430 0.110 Uiso 1 calc R . .
C35B C 0.2816(6) -0.2243(4) -0.48826(17) 0.094(2) Uani 1 d . . .
H35B H 0.3004 -0.1632 -0.5087 0.113 Uiso 1 calc R . .
C36B C 0.2546(4) -0.2269(3) -0.43796(14) 0.0573(13) Uani 1 d . . .
H36B H 0.2548 -0.1674 -0.4240 0.069 Uiso 1 calc R . .
O4B O -0.0154(2) -0.11787(17) -0.30181(8) 0.0313(5) Uani 1 d . . .
C4B C -0.1189(3) -0.1179(2) -0.29969(12) 0.0277(7) Uani 1 d . . .
C41B C -0.1747(3) -0.0236(3) -0.32269(12) 0.0315(8) Uani 1 d . . .
C42B C -0.1200(3) 0.0658(3) -0.32661(13) 0.0339(8) Uani 1 d . . .
H42B H -0.0487 0.0660 -0.3143 0.041 Uiso 1 calc R . .
C43B C -0.1690(4) 0.1546(3) -0.34844(15) 0.0456(10) Uani 1 d . . .
H43B H -0.1317 0.2153 -0.3503 0.055 Uiso 1 calc R . .
C44B C -0.2714(4) 0.1550(3) -0.36741(15) 0.0505(11) Uani 1 d . . .
H44B H -0.3043 0.2158 -0.3826 0.061 Uiso 1 calc R . .
C45B C -0.3260(4) 0.0671(4) -0.36430(15) 0.0517(11) Uani 1 d . . .
H45B H -0.3961 0.0672 -0.3779 0.062 Uiso 1 calc R . .
C46B C -0.2792(3) -0.0217(3) -0.34137(15) 0.0450(10) Uani 1 d . . .
H46B H -0.3186 -0.0816 -0.3384 0.054 Uiso 1 calc R . .
C5B C -0.1839(3) -0.1986(3) -0.27838(13) 0.0335(8) Uani 1 d . . .
H5B H -0.2607 -0.1870 -0.2756 0.040 Uiso 1 calc R . .
O6B O -0.0434(2) -0.31882(17) -0.25592(9) 0.0314(5) Uani 1 d . . .
C6B C -0.1441(3) -0.2940(3) -0.26112(12) 0.0305(7) Uani 1 d . . .
C61B C -0.2236(3) -0.3772(3) -0.24802(14) 0.0349(8) Uani 1 d . . .
C62B C -0.3265(3) -0.3724(3) -0.26768(17) 0.0476(10) Uani 1 d . . .
H62B H -0.3479 -0.3154 -0.2906 0.057 Uiso 1 calc R . .
C63B C -0.3980(4) -0.4496(3) -0.2543(2) 0.0583(13) Uani 1 d . . .
H63B H -0.4689 -0.4448 -0.2676 0.070 Uiso 1 calc R . .
C64B C -0.3677(4) -0.5336(3) -0.2219(2) 0.0600(13) Uani 1 d . . .
H64B H -0.4176 -0.5862 -0.2125 0.072 Uiso 1 calc R . .
C65B C -0.2651(4) -0.5406(3) -0.20339(18) 0.0544(12) Uani 1 d . . .
H65B H -0.2434 -0.5990 -0.1815 0.065 Uiso 1 calc R . .
C66B C -0.1922(4) -0.4629(3) -0.21633(15) 0.0439(9) Uani 1 d . . .
H66B H -0.1210 -0.4687 -0.2034 0.053 Uiso 1 calc R . .
N8B N 0.1509(2) -0.1455(2) -0.22607(9) 0.0271(6) Uani 1 d . . .
C81B C 0.2016(3) -0.1863(3) -0.18486(13) 0.0347(8) Uani 1 d . . .
H81B H 0.2110 -0.2566 -0.1782 0.042 Uiso 1 calc R . .
C82B C 0.2410(3) -0.1313(3) -0.15137(13) 0.0325(8) Uani 1 d . . .
H82B H 0.2742 -0.1639 -0.1219 0.039 Uiso 1 calc R . .
C83B C 0.2319(3) -0.0284(2) -0.16097(12) 0.0250(7) Uani 1 d . . .
C84B C 0.1821(3) 0.0145(2) -0.20468(12) 0.0278(7) Uani 1 d . . .
H84B H 0.1755 0.0848 -0.2133 0.033 Uiso 1 calc R . .
C85B C 0.1424(3) -0.0459(2) -0.23529(12) 0.0294(7) Uani 1 d . . .
H85B H 0.1070 -0.0154 -0.2645 0.035 Uiso 1 calc R . .
ZnC Zn 0.84540(3) 0.78785(3) 0.357619(14) 0.02633(9) Uani 1 d . . .
O1C O 0.9373(2) 0.66370(18) 0.38248(8) 0.0313(5) Uani 1 d . . .
C1C C 0.9872(3) 0.6089(2) 0.35483(12) 0.0281(7) Uani 1 d . . .
C11C C 1.0348(3) 0.5132(2) 0.38110(12) 0.0259(7) Uani 1 d . . .
C12C C 1.0601(3) 0.5056(3) 0.43074(13) 0.0348(8) Uani 1 d . . .
H12C H 1.0475 0.5611 0.4475 0.042 Uiso 1 calc R . .
C13C C 1.1037(3) 0.4179(3) 0.45618(14) 0.0409(9) Uani 1 d . . .
H13C H 1.1207 0.4132 0.4903 0.049 Uiso 1 calc R . .
C14C C 1.1225(3) 0.3373(3) 0.43221(14) 0.0424(9) Uani 1 d . . .
H14C H 1.1534 0.2774 0.4496 0.051 Uiso 1 calc R . .
C15C C 1.0966(4) 0.3435(3) 0.38289(14) 0.0427(10) Uani 1 d . . .
H15C H 1.1091 0.2875 0.3666 0.051 Uiso 1 calc R . .
C16C C 1.0526(3) 0.4306(3) 0.35703(13) 0.0360(8) Uani 1 d . . .
H16C H 1.0346 0.4343 0.3231 0.043 Uiso 1 calc R . .
C2C C 1.0030(3) 0.6350(3) 0.30244(12) 0.0341(8) Uani 1 d . . .
H2C H 1.0379 0.5871 0.2850 0.041 Uiso 1 calc R . .
O3C O 0.9198(2) 0.79646(17) 0.29069(8) 0.0300(5) Uani 1 d . . .
C3C C 0.9713(3) 0.7256(3) 0.27442(11) 0.0277(7) Uani 1 d . . .
C31C C 1.0049(3) 0.7466(3) 0.21992(12) 0.0313(8) Uani 1 d . . .
C32C C 0.9975(4) 0.6746(3) 0.18948(14) 0.0444(10) Uani 1 d . . .
H32C H 0.9716 0.6103 0.2030 0.053 Uiso 1 calc R . .
C33C C 1.0281(4) 0.6976(3) 0.13926(14) 0.0515(11) Uani 1 d . . .
H33C H 1.0222 0.6489 0.1183 0.062 Uiso 1 calc R . .
C34C C 1.0671(3) 0.7905(3) 0.11931(13) 0.0414(9) Uani 1 d . . .
H34C H 1.0902 0.8047 0.0851 0.050 Uiso 1 calc R . .
C35C C 1.0722(3) 0.8620(3) 0.14917(13) 0.0369(8) Uani 1 d . . .
H35C H 1.0971 0.9266 0.1355 0.044 Uiso 1 calc R . .
C36C C 1.0413(3) 0.8400(3) 0.19916(13) 0.0312(7) Uani 1 d . . .
H36C H 1.0450 0.8898 0.2196 0.037 Uiso 1 calc R . .
O4C O 0.74983(19) 0.91050(17) 0.33292(9) 0.0308(5) Uani 1 d . . .
C4C C 0.6512(3) 0.9100(3) 0.32050(12) 0.0290(7) Uani 1 d . . .
C41C C 0.6043(3) 1.0083(3) 0.29735(13) 0.0301(7) Uani 1 d . . .
C42C C 0.6359(3) 1.0941(3) 0.31419(14) 0.0349(8) Uani 1 d . . .
H42C H 0.6835 1.0888 0.3412 0.042 Uiso 1 calc R . .
C43C C 0.5982(3) 1.1868(3) 0.29183(15) 0.0414(9) Uani 1 d . . .
H43C H 0.6181 1.2446 0.3043 0.050 Uiso 1 calc R . .
C44C C 0.5320(3) 1.1957(3) 0.25148(15) 0.0436(10) Uani 1 d . . .
H44C H 0.5082 1.2595 0.2354 0.052 Uiso 1 calc R . .
C45C C 0.5009(3) 1.1114(3) 0.23473(15) 0.0443(10) Uani 1 d . . .
H45C H 0.4548 1.1170 0.2071 0.053 Uiso 1 calc R . .
C46C C 0.5362(3) 1.0178(3) 0.25787(14) 0.0391(9) Uani 1 d . . .
H46C H 0.5131 0.9600 0.2463 0.047 Uiso 1 calc R . .
C5C C 0.5851(3) 0.8267(3) 0.32846(13) 0.0310(7) Uani 1 d . . .
H5C H 0.5140 0.8343 0.3155 0.037 Uiso 1 calc R . .
O6C O 0.7103(2) 0.70863(18) 0.36987(9) 0.0340(6) Uani 1 d . . .
C6C C 0.6156(3) 0.7328(3) 0.35404(12) 0.0297(7) Uani 1 d . . .
C61C C 0.5314(3) 0.6542(3) 0.36574(14) 0.0358(8) Uani 1 d . . .
C62C C 0.4387(4) 0.6526(3) 0.33867(17) 0.0493(10) Uani 1 d . . .
H62C H 0.4272 0.7028 0.3106 0.059 Uiso 1 calc R . .
C63C C 0.3622(4) 0.5787(4) 0.3520(2) 0.0598(13) Uani 1 d . . .
H63C H 0.3001 0.5771 0.3325 0.072 Uiso 1 calc R . .
C64C C 0.3767(4) 0.5079(4) 0.3935(2) 0.0686(15) Uani 1 d . . .
H64C H 0.3232 0.4586 0.4035 0.082 Uiso 1 calc R . .
C65C C 0.4678(5) 0.5086(4) 0.4203(2) 0.0791(17) Uani 1 d . . .
H65C H 0.4789 0.4587 0.4486 0.095 Uiso 1 calc R . .
C66C C 0.5441(4) 0.5814(4) 0.40656(18) 0.0611(13) Uani 1 d . . .
H66C H 0.6071 0.5812 0.4258 0.073 Uiso 1 calc R . .
N7C N 0.9096(2) 0.8665(2) 0.40835(10) 0.0281(6) Uani 1 d . . .
C71C C 0.9546(3) 0.8199(3) 0.45020(13) 0.0346(8) Uani 1 d . . .
H71C H 0.9619 0.7494 0.4551 0.042 Uiso 1 calc R . .
C72C C 0.9905(4) 0.8690(3) 0.48627(13) 0.0402(9) Uani 1 d . . .
H72C H 1.0209 0.8323 0.5155 0.048 Uiso 1 calc R . .
C73C C 0.9830(3) 0.9721(3) 0.48049(12) 0.0304(7) Uani 1 d . . .
C74C C 0.9429(3) 1.0209(3) 0.43526(13) 0.0355(8) Uani 1 d . . .
H74C H 0.9411 1.0916 0.4280 0.043 Uiso 1 calc R . .
C75C C 0.9057(3) 0.9658(3) 0.40116(13) 0.0353(8) Uani 1 d . . .
H75C H 0.8762 1.0002 0.3712 0.042 Uiso 1 calc R . .
F1E F 0.4161(6) 0.2010(7) 0.3843(3) 0.145(4) Uani 0.508(5) d PDU A -1
C1E C 0.3994(4) 0.1838(4) 0.43160(18) 0.0752(12) Uiso 0.508(5) d PGDU A -1
C2E C 0.4535(5) 0.2411(5) 0.4603(2) 0.0752(12) Uiso 0.508(5) d PGD A -1
H2E H 0.5015 0.2915 0.4446 0.090 Uiso 0.508(5) calc PR A -1
C3E C 0.4374(6) 0.2246(5) 0.5119(2) 0.0752(12) Uiso 0.508(5) d PGD A -1
H3E H 0.4744 0.2637 0.5315 0.090 Uiso 0.508(5) calc PR A -1
C4E C 0.3672(6) 0.1508(5) 0.53486(19) 0.0752(12) Uiso 0.508(5) d PGD A -1
H4E H 0.3562 0.1396 0.5701 0.090 Uiso 0.508(5) calc PR A -1
C5E C 0.3131(6) 0.0936(5) 0.5062(2) 0.0752(12) Uiso 0.508(5) d PGD A -1
H5E H 0.2651 0.0432 0.5219 0.090 Uiso 0.508(5) calc PR A -1
C6E C 0.3292(5) 0.1101(5) 0.4546(2) 0.0752(12) Uiso 0.508(5) d PGD A -1
H6E H 0.2922 0.0709 0.4350 0.090 Uiso 0.508(5) calc PR A -1
F1F F 0.3615(11) 0.0067(11) 0.5605(5) 0.191(8) Uani 0.299(8) d PDU B -2
C1F C 0.3823(8) 0.0736(8) 0.5229(4) 0.0752(12) Uiso 0.299(8) d PGDU B -2
C2F C 0.4265(12) 0.0463(8) 0.4790(5) 0.0752(12) Uiso 0.299(8) d PGD B -2
H2F H 0.4409 -0.0219 0.4772 0.090 Uiso 0.299(8) calc PR B -2
C3F C 0.4494(14) 0.1188(10) 0.4378(4) 0.0752(12) Uiso 0.299(8) d PGD B -2
H3F H 0.4796 0.1001 0.4078 0.090 Uiso 0.299(8) calc PR B -2
C4F C 0.4283(12) 0.2185(9) 0.4404(5) 0.0752(12) Uiso 0.299(8) d PGD B -2
H4F H 0.4440 0.2681 0.4122 0.090 Uiso 0.299(8) calc PR B -2
C5F C 0.3841(12) 0.2458(8) 0.4843(5) 0.0752(12) Uiso 0.299(8) d PGD B -2
H5F H 0.3696 0.3140 0.4861 0.090 Uiso 0.299(8) calc PR B -2
C6F C 0.3611(11) 0.1733(9) 0.5255(4) 0.0752(12) Uiso 0.299(8) d PGD B -2
H6F H 0.3309 0.1920 0.5555 0.090 Uiso 0.299(8) calc PR B -2
F1G F 0.3412(14) 0.3172(13) 0.4934(8) 0.141(9) Uani 0.188(8) d PDU C -3
C1G C 0.3724(10) 0.2271(11) 0.4929(6) 0.0752(12) Uiso 0.188(8) d PGDU C -3
C2G C 0.3734(18) 0.1602(14) 0.5374(6) 0.0752(12) Uiso 0.188(8) d PGD C -3
H2G H 0.3509 0.1815 0.5679 0.090 Uiso 0.188(8) calc PR C -3
C3G C 0.407(2) 0.0620(13) 0.5373(7) 0.0752(12) Uiso 0.188(8) d PGD C -3
H3G H 0.4078 0.0162 0.5677 0.090 Uiso 0.188(8) calc PR C -3
C4G C 0.4401(18) 0.0308(12) 0.4927(9) 0.0752(12) Uiso 0.188(8) d PGD C -3
H4G H 0.4632 -0.0363 0.4926 0.090 Uiso 0.188(8) calc PR C -3
C5G C 0.439(2) 0.0978(15) 0.4482(7) 0.0752(12) Uiso 0.188(8) d PGD C -3
H5G H 0.4616 0.0764 0.4177 0.090 Uiso 0.188(8) calc PR C -3
C6G C 0.4053(19) 0.1959(14) 0.4483(6) 0.0752(12) Uiso 0.188(8) d PGD C -3
H6G H 0.4047 0.2417 0.4179 0.090 Uiso 0.188(8) calc PR C -3

loop_
_atom_site_aniso_label
_atom_site_aniso_U_11
_atom_site_aniso_U_22
_atom_site_aniso_U_33
_atom_site_aniso_U_23
_atom_site_aniso_U_13
_atom_site_aniso_U_12
ZnA 0.0282(2) 0.0243(2) 0.02590(19) -0.00357(15) -0.00271(15) -0.00076(16)
O1A 0.0283(13) 0.0248(12) 0.0365(13) -0.0023(10) -0.0013(10) 0.0015(10)
C1A 0.0325(18) 0.0275(17) 0.0223(15) -0.0071(13) -0.0024(13) 0.0001(14)
C11A 0.0288(18) 0.0363(19) 0.0219(15) -0.0021(13) -0.0015(13) -0.0005(15)
C12A 0.0294(19) 0.034(2) 0.0341(18) 0.0036(15) 0.0045(14) 0.0055(15)
C13A 0.037(2) 0.044(2) 0.047(2) 0.0117(18) 0.0003(17) 0.0098(18)
C14A 0.032(2) 0.070(3) 0.051(2) 0.006(2) -0.0125(18) 0.006(2)
C15A 0.039(2) 0.072(3) 0.052(3) -0.010(2) -0.0212(19) -0.003(2)
C16A 0.037(2) 0.040(2) 0.041(2) -0.0092(17) -0.0104(16) 0.0007(17)
C2A 0.0317(19) 0.0259(17) 0.0309(17) -0.0029(14) -0.0041(14) -0.0021(14)
O3A 0.0316(14) 0.0266(13) 0.0432(14) 0.0009(11) -0.0045(11) 0.0027(11)
C3A 0.0359(19) 0.0219(16) 0.0244(15) -0.0056(13) -0.0063(13) -0.0015(14)
C31A 0.041(2) 0.0250(17) 0.0257(16) -0.0043(13) -0.0108(14) -0.0015(15)
C32A 0.042(2) 0.031(2) 0.040(2) 0.0038(16) -0.0075(16) -0.0039(17)
C33A 0.055(3) 0.042(2) 0.046(2) 0.0082(19) -0.0101(19) -0.016(2)
C34A 0.089(4) 0.026(2) 0.040(2) -0.0036(17) -0.011(2) 0.006(2)
C35A 0.091(4) 0.031(2) 0.040(2) 0.0011(17) 0.012(2) 0.023(2)
C36A 0.060(3) 0.031(2) 0.0320(19) -0.0013(15) 0.0066(17) 0.0117(18)
O4A 0.0430(15) 0.0372(15) 0.0310(13) 0.0001(11) 0.0035(11) 0.0124(12)
C4A 0.0348(19) 0.0315(19) 0.0296(17) -0.0085(14) -0.0047(14) 0.0010(15)
C41A 0.0299(19) 0.0306(19) 0.0352(18) -0.0070(15) -0.0018(14) -0.0004(15)
C42A 0.047(2) 0.039(2) 0.0292(18) -0.0021(15) -0.0019(16) 0.0100(18)
C43A 0.043(2) 0.045(2) 0.037(2) -0.0066(17) 0.0084(17) 0.0021(18)
C44A 0.047(2) 0.033(2) 0.053(2) -0.0106(18) 0.0003(19) 0.0123(18)
C45A 0.058(3) 0.032(2) 0.058(3) 0.0045(19) 0.016(2) 0.011(2)
C46A 0.045(2) 0.034(2) 0.051(2) -0.0048(18) 0.0119(18) 0.0038(18)
C5A 0.0346(19) 0.0320(19) 0.0295(17) -0.0039(14) 0.0012(14) 0.0002(15)
O6A 0.0357(14) 0.0308(13) 0.0289(12) 0.0013(10) 0.0019(10) 0.0040(11)
C6A 0.0236(16) 0.0315(18) 0.0289(16) -0.0068(14) -0.0051(13) -0.0031(14)
C61A 0.0226(16) 0.0270(17) 0.0293(16) -0.0026(13) -0.0023(13) -0.0039(13)
C62A 0.0314(19) 0.0288(18) 0.0302(17) -0.0044(14) 0.0004(14) -0.0035(14)
C63A 0.038(2) 0.032(2) 0.041(2) -0.0070(16) -0.0051(16) 0.0021(16)
C64A 0.046(2) 0.033(2) 0.0370(19) 0.0007(16) -0.0063(16) -0.0020(17)
C65A 0.037(2) 0.040(2) 0.0258(16) -0.0020(15) -0.0048(14) -0.0036(16)
C66A 0.0281(18) 0.0304(19) 0.0356(18) -0.0099(15) -0.0032(14) -0.0003(14)
N7A 0.0248(14) 0.0231(14) 0.0268(13) -0.0034(11) -0.0026(11) -0.0029(11)
C71A 0.0254(17) 0.0333(19) 0.0283(16) -0.0027(14) -0.0050(13) 0.0027(14)
C72A 0.0277(18) 0.0260(17) 0.0307(17) -0.0067(13) -0.0049(13) 0.0063(14)
C73A 0.0230(16) 0.0232(16) 0.0254(15) -0.0008(12) -0.0023(12) -0.0028(13)
C74A 0.0264(18) 0.0233(17) 0.0354(17) -0.0047(14) -0.0071(14) 0.0029(13)
C75A 0.0281(18) 0.0233(17) 0.0386(18) -0.0071(14) -0.0067(14) 0.0041(14)
ZnB 0.0325(2) 0.0249(2) 0.02446(19) -0.00685(15) -0.00179(15) 0.00105(16)
O1B 0.0376(14) 0.0279(13) 0.0258(11) -0.0095(9) -0.0023(10) 0.0063(10)
C1B 0.0332(19) 0.0257(17) 0.0298(17) -0.0091(14) -0.0019(14) -0.0022(14)
C11B 0.0285(18) 0.0262(18) 0.0321(17) -0.0069(14) 0.0020(14) 0.0009(14)
C12B 0.046(2) 0.030(2) 0.039(2) -0.0092(16) -0.0073(16) -0.0022(17)
C13B 0.049(3) 0.044(2) 0.042(2) -0.0051(18) -0.0166(18) -0.0013(19)
C14B 0.040(2) 0.035(2) 0.052(2) 0.0036(18) 0.0011(18) 0.0065(17)
C15B 0.067(3) 0.026(2) 0.049(2) -0.0074(17) 0.011(2) 0.0069(19)
C16B 0.065(3) 0.0268(19) 0.0330(19) -0.0063(15) 0.0029(18) 0.0023(18)
C2B 0.043(2) 0.0298(19) 0.0294(17) -0.0097(14) 0.0020(15) 0.0022(16)
O3B 0.0378(14) 0.0328(14) 0.0275(12) -0.0060(10) -0.0004(10) 0.0013(11)
C3B 0.0316(19) 0.035(2) 0.0265(16) -0.0071(14) -0.0004(14) -0.0039(15)
C31B 0.035(2) 0.054(2) 0.0233(16) -0.0065(16) -0.0066(14) 0.0081(18)
C32B 0.054(3) 0.068(3) 0.036(2) -0.024(2) -0.0011(18) -0.011(2)
C33B 0.086(4) 0.086(4) 0.034(2) -0.025(2) -0.012(2) 0.008(3)
C34B 0.160(6) 0.089(4) 0.023(2) -0.007(2) 0.010(3) 0.040(4)
C35B 0.171(7) 0.062(4) 0.036(2) 0.018(2) 0.028(3) 0.042(4)
C36B 0.089(4) 0.046(3) 0.030(2) 0.0046(18) 0.007(2) 0.025(2)
O4B 0.0336(14) 0.0263(13) 0.0328(12) -0.0012(10) -0.0010(10) -0.0019(10)
C4B 0.0360(19) 0.0249(17) 0.0243(15) -0.0098(13) -0.0032(13) 0.0003(14)
C41B 0.037(2) 0.0300(19) 0.0280(17) -0.0063(14) 0.0008(14) 0.0024(15)
C42B 0.040(2) 0.0272(19) 0.0333(18) -0.0019(14) 0.0053(15) 0.0002(16)
C43B 0.055(3) 0.033(2) 0.044(2) 0.0036(17) 0.0087(19) 0.0053(19)
C44B 0.062(3) 0.044(3) 0.038(2) 0.0097(18) 0.0055(19) 0.020(2)
C45B 0.043(2) 0.065(3) 0.046(2) -0.006(2) -0.0106(19) 0.017(2)
C46B 0.047(2) 0.046(2) 0.043(2) -0.0088(18) -0.0089(18) -0.0012(19)
C5B 0.0291(18) 0.0270(18) 0.045(2) -0.0080(15) 0.0022(15) -0.0023(14)
O6B 0.0345(14) 0.0248(12) 0.0347(13) -0.0048(10) 0.0005(10) 0.0002(10)
C6B 0.038(2) 0.0251(17) 0.0302(17) -0.0107(14) 0.0040(14) -0.0002(15)
C61B 0.035(2) 0.0252(18) 0.046(2) -0.0104(15) 0.0057(16) -0.0008(15)
C62B 0.039(2) 0.035(2) 0.070(3) -0.011(2) 0.000(2) -0.0041(18)
C63B 0.045(3) 0.036(2) 0.098(4) -0.023(2) 0.005(2) -0.010(2)
C64B 0.058(3) 0.031(2) 0.093(4) -0.019(2) 0.019(3) -0.016(2)
C65B 0.061(3) 0.029(2) 0.071(3) -0.002(2) 0.009(2) -0.010(2)
C66B 0.046(2) 0.033(2) 0.053(2) -0.0064(18) 0.0064(18) -0.0076(18)
N8B 0.0340(16) 0.0236(14) 0.0244(13) -0.0056(11) -0.0032(11) 0.0003(12)
C81B 0.046(2) 0.0235(18) 0.0357(19) -0.0056(14) -0.0102(16) 0.0032(16)
C82B 0.044(2) 0.0231(17) 0.0300(17) -0.0016(14) -0.0108(15) 0.0028(15)
C83B 0.0244(17) 0.0232(16) 0.0278(16) -0.0062(13) -0.0010(13) 0.0031(13)
C84B 0.0327(19) 0.0198(16) 0.0301(16) -0.0006(13) -0.0056(14) 0.0009(14)
C85B 0.036(2) 0.0235(17) 0.0282(16) -0.0031(13) -0.0071(14) -0.0004(14)
ZnC 0.0298(2) 0.0248(2) 0.02624(19) -0.00922(15) -0.00399(15) 0.00171(16)
O1C 0.0395(14) 0.0284(13) 0.0271(12) -0.0077(10) -0.0038(10) 0.0052(11)
C1C 0.0306(18) 0.0246(17) 0.0307(16) -0.0082(13) -0.0021(13) -0.0028(14)
C11C 0.0267(17) 0.0227(16) 0.0298(16) -0.0084(13) -0.0020(13) -0.0010(13)
C12C 0.040(2) 0.032(2) 0.0339(18) -0.0110(15) -0.0047(15) 0.0006(16)
C13C 0.047(2) 0.039(2) 0.0348(19) -0.0010(16) -0.0059(17) 0.0011(18)
C14C 0.052(3) 0.029(2) 0.043(2) 0.0028(16) 0.0048(18) 0.0033(18)
C15C 0.062(3) 0.0254(19) 0.040(2) -0.0059(16) 0.0080(18) 0.0041(18)
C16C 0.049(2) 0.0278(19) 0.0319(18) -0.0066(15) -0.0010(16) -0.0001(16)
C2C 0.049(2) 0.0281(19) 0.0259(16) -0.0068(14) -0.0050(15) 0.0074(16)
O3C 0.0385(14) 0.0250(12) 0.0264(11) -0.0046(9) -0.0009(10) 0.0054(10)
C3C 0.0338(19) 0.0286(18) 0.0213(15) -0.0061(13) -0.0040(13) 0.0026(14)
C31C 0.0333(19) 0.037(2) 0.0244(16) -0.0067(14) -0.0035(14) 0.0059(15)
C32C 0.065(3) 0.038(2) 0.0310(19) -0.0094(16) 0.0062(18) -0.001(2)
C33C 0.077(3) 0.048(3) 0.031(2) -0.0169(18) 0.008(2) 0.004(2)
C34C 0.034(2) 0.062(3) 0.0272(18) -0.0040(17) 0.0027(15) 0.0042(19)
C35C 0.0294(19) 0.044(2) 0.0343(19) 0.0028(16) -0.0066(15) -0.0046(16)
C36C 0.0253(17) 0.036(2) 0.0333(18) -0.0074(15) -0.0060(14) -0.0003(15)
O4C 0.0288(13) 0.0269(13) 0.0370(13) -0.0049(10) -0.0069(10) 0.0001(10)
C4C 0.0318(19) 0.0297(18) 0.0275(16) -0.0101(14) -0.0031(14) 0.0017(14)
C41C 0.0259(17) 0.0264(18) 0.0380(18) -0.0050(14) -0.0014(14) -0.0009(14)
C42C 0.034(2) 0.0298(19) 0.043(2) -0.0108(16) -0.0048(16) 0.0028(15)
C43C 0.037(2) 0.032(2) 0.057(2) -0.0115(18) -0.0072(18) 0.0023(17)
C44C 0.038(2) 0.033(2) 0.055(2) 0.0047(18) 0.0010(18) 0.0042(17)
C45C 0.041(2) 0.043(2) 0.046(2) 0.0056(18) -0.0158(18) -0.0057(18)
C46C 0.035(2) 0.038(2) 0.044(2) -0.0020(17) -0.0120(16) -0.0059(17)
C5C 0.0291(18) 0.0281(18) 0.0364(18) -0.0057(14) -0.0061(14) -0.0031(14)
O6C 0.0329(14) 0.0264(13) 0.0423(14) -0.0043(11) -0.0037(11) 0.0006(11)
C6C 0.0345(19) 0.0271(18) 0.0291(17) -0.0103(14) 0.0035(14) -0.0036(15)
C61C 0.033(2) 0.032(2) 0.044(2) -0.0134(16) 0.0075(16) -0.0026(16)
C62C 0.049(3) 0.043(2) 0.058(3) -0.010(2) -0.007(2) -0.013(2)
C63C 0.048(3) 0.056(3) 0.080(3) -0.024(3) -0.001(2) -0.021(2)
C64C 0.061(3) 0.057(3) 0.090(4) -0.020(3) 0.022(3) -0.030(3)
C65C 0.089(4) 0.064(4) 0.078(4) 0.012(3) 0.000(3) -0.032(3)
C66C 0.069(3) 0.047(3) 0.064(3) 0.006(2) -0.004(2) -0.018(2)
N7C 0.0324(16) 0.0246(15) 0.0295(14) -0.0104(11) -0.0051(12) 0.0035(12)
C71C 0.051(2) 0.0202(17) 0.0337(18) -0.0050(14) -0.0116(16) 0.0012(16)
C72C 0.064(3) 0.0269(19) 0.0309(18) -0.0031(15) -0.0178(18) -0.0008(18)
C73C 0.0342(19) 0.0284(18) 0.0306(17) -0.0089(14) -0.0067(14) -0.0004(15)
C74C 0.044(2) 0.0271(19) 0.0381(19) -0.0121(15) -0.0113(16) 0.0029(16)
C75C 0.048(2) 0.0298(19) 0.0296(17) -0.0071(14) -0.0107(15) 0.0075(17)
F1E 0.161(8) 0.193(10) 0.072(5) 0.008(5) 0.011(5) -0.036(7)
F1F 0.218(17) 0.170(15) 0.171(14) -0.005(12) 0.065(12) -0.003(13)
F1G 0.163(18) 0.097(15) 0.168(17) -0.033(13) -0.025(14) -0.007(13)
